data_7712401
loop_
_publ_author_name
'Qiao, Xianji'
'Qiu, Yi'
'Xin, Junjie'
'Da, Chen'
'Ma, Zili'
'Corkett, Alex'
'Cai, Guohong'
'Cai, Guanqun'
'Qu, Shangqing'
'Wang, Yuchao'
'Zhu, Zhenyu'
'Gao, Yiman'
'Wang, Zhigang'
'Dronskowski, Richard'
'Li, Guobao'
'Sun, Junliang'

_publ_section_title
;
 Synthesis, Crystal Structures and Semiconducting Properties of New
 Hexacyanidomettallates
;
_journal_name_full 'Dalton Transactions'
_journal_paper_doi 10.1039/D3DT00384A
_journal_year 2023
_chemical_formula_sum 'C6 Fe Mg N6 Na2'
_chemical_formula_weight 282.24
_space_group_IT_number 14
_space_group_name_Hall '-P 2yn'
_space_group_name_H-M_alt 'P 1 21/n 1'
_symmetry_cell_setting monoclinic
_symmetry_space_group_name_H-M 'P 1 21/n 1'
_audit_creation_date 2022-05-17T00:19
_audit_creation_method 'created in GSAS-II'
_audit_update_record
;
2022-06-16 deposited with the CCDC.	2023-02-23 downloaded from the CCDC.
;
_cell_angle_alpha 90
_cell_angle_beta 91.7480(28)
_cell_angle_gamma 90
_cell_formula_units_Z 2
_cell_length_a 10.43198(18)
_cell_length_b 7.47537(23)
_cell_length_c 7.28416(30)
_cell_measurement_temperature 298
_cell_volume 567.78(3)
_computing_structure_refinement 'GSAS-II (Toby & Von Dreele, J. Appl. Cryst. 46, 544-549, 2013)'
_diffrn_ambient_pressure 100
_diffrn_ambient_temperature 300
_diffrn_measurement_device_type Rigaku
_diffrn_radiation_polarisn_ratio 0.7000
_diffrn_radiation_probe x-ray
_diffrn_radiation_type 'Cu K\a'
_exptl_crystal_density_diffrn 1.6509
_pd_block_id 2022-05-17T00:19|Na2MgFe(CN)6|XianjiQiao|Na2MgFe(CN)6
_pd_calc_method 'Rietveld Refinement'
_pd_instr_location ' ?'
_pd_meas_number_of_points 8757
_pd_phase_name 'C12 Fe2 Mn N12 Na4 Ni O4'
_pd_proc_info_datetime 2022-05-17T00:19
_pd_proc_info_excluded_regions ' ?'
_pd_proc_ls_background_function
;
Background function: "chebyschev" function with 24 terms:
    6651(5), -1756(19), -3.6(7)e2, -6.79(9)e3, 1.466(22)e4, 9.13(9)e3, 
    -2.200(8)e4, 5.3(9)e2, 1.077(21)e4, -1.303(8)e4, -1.312(15)e4, 
    2.006(6)e4, 3.75(5)e3, -2.16(8)e3, 9.33(18)e3, -8.31(11)e3, 
    9.80(24)e3, -9.91(11)e3, 4.94(18)e3, -5.91(8)e3, -3.57(4)e3, 
    2.56(5)e3, -1.29(3)e4, 1.308(19)e4, 
;
_pd_proc_ls_pref_orient_corr
;
Simple spherical harmonic correction Order = 24
    Coefficients:  0:0:C(2,-2) = 2.25(31); 0:0:C(2,0) = 0.9(3); 
    0:0:C(2,2) = 1.05(21); 0:0:C(4,-4) = 2.4(3); 0:0:C(4,-2) = 3.20(27); 
    0:0:C(4,0) = 0.0(7); 0:0:C(4,2) = -1.21(28); 0:0:C(4,4) = 1.0(5); 
    0:0:C(6,-6) = -3.7(6); 0:0:C(6,-4) = 0.3(6); 0:0:C(6,-2) = -1.3(7); 
    0:0:C(6,0) = 4.4(7); 0:0:C(6,2) = 0.7(5); 0:0:C(6,4) = 1.0(5); 
    0:0:C(6,6) = -0.9(6); 0:0:C(8,-8) = -5.5(9); 0:0:C(8,-6) = 3.6(6); 
    0:0:C(8,-4) = 0.2(6); 0:0:C(8,-2) = 1.2(9); 0:0:C(8,0) = 5.5(10); 
    0:0:C(8,2) = -1.0(9); 0:0:C(8,4) = 3.5(7); 0:0:C(8,6) = 1.2(6); 
    0:0:C(8,8) = 1.2(9); 0:0:C(10,-10) = -7.2(9); 0:0:C(10,-8) = -6.3(9); 
    0:0:C(10,-6) = -2.2(9); 0:0:C(10,-4) = 0.6(9); 0:0:C(10,-2) = -1.1(12); 
    0:0:C(10,0) = 7.2(14); 0:0:C(10,2) = 2.3(9); 0:0:C(10,4) = 3.1(11); 
    0:0:C(10,6) = -0.2(9); 0:0:C(10,8) = 1.3(10); 0:0:C(10,10) = 7.0(12); 
    0:0:C(12,-12) = 4.6(11); 0:0:C(12,-10) = -0.8(10); 0:0:C(12,-8) = -2.8(8); 
    0:0:C(12,-6) = -1.1(10); 0:0:C(12,-4) = 1.0(12); 0:0:C(12,-2) = -5.6(8); 
    0:0:C(12,0) = 2.6(10); 0:0:C(12,2) = 0.1(7); 0:0:C(12,4) = 6.0(14); 
    0:0:C(12,6) = 1.4(10); 0:0:C(12,8) = 5.4(10); 0:0:C(12,10) = 5.1(10); 
    0:0:C(12,12) = 3.4(11); 0:0:C(14,-14) = 8.9(13); 0:0:C(14,-12) = -12.1(15); 
    0:0:C(14,-10) = 1.0(14); 0:0:C(14,-8) = -0.2(14); 0:0:C(14,-6) = 2.3(10); 
    0:0:C(14,-4) = -2.1(14); 0:0:C(14,-2) = 0.4(19); 0:0:C(14,0) = -3.3(18); 
    0:0:C(14,2) = -1.7(11); 0:0:C(14,4) = 13.0(17); 0:0:C(14,6) = 3.6(9); 
    0:0:C(14,8) = 0.0(12); 0:0:C(14,10) = -0.9(13); 0:0:C(14,12) = -7.7(11); 
    0:0:C(14,14) = 0.3(15); 0:0:C(16,-16) = 12.1(17); 0:0:C(16,-14) = -3.5(13); 
    0:0:C(16,-12) = 1.4(14); 0:0:C(16,-10) = 7.1(11); 0:0:C(16,-8) = 0.1(16); 
    0:0:C(16,-6) = 5.0(17); 0:0:C(16,-4) = -4.7(9); 0:0:C(16,-2) = 1.2(15); 
    0:0:C(16,0) = -4.0(18); 0:0:C(16,2) = 1.2(12); 0:0:C(16,4) = 2.3(16); 
    0:0:C(16,6) = 7.4(14); 0:0:C(16,8) = 12.1(14); 0:0:C(16,10) = -4.0(9); 
    0:0:C(16,12) = -4.1(13); 0:0:C(16,14) = 6.0(16); 0:0:C(16,16) = -10.4(13); 
    0:0:C(18,-18) = -6.5(20); 0:0:C(18,-16) = -0.5(17); 0:0:C(18,-14) = -1.2(18); 
    0:0:C(18,-12) = -5.1(14); 0:0:C(18,-10) = -0.3(18); 0:0:C(18,-8) = 7.6(13); 
    0:0:C(18,-6) = -0.8(20); 0:0:C(18,-4) = -6.7(14); 0:0:C(18,-2) = -7.2(15); 
    0:0:C(18,0) = -9.0(19); 0:0:C(18,2) = 2.3(18); 0:0:C(18,4) = -9.0(17); 
    0:0:C(18,6) = 5.7(20); 0:0:C(18,8) = -5.2(14); 0:0:C(18,10) = -3.1(19); 
    0:0:C(18,12) = -12.3(16); 0:0:C(18,14) = 0.8(17); 0:0:C(18,16) = -5.4(14); 
    0:0:C(18,18) = -17.8(15); 0:0:C(20,-20) = -12.0(18); 0:0:C(20,-18) = 0.8(21); 
    0:0:C(20,-16) = -0.4(16); 0:0:C(20,-14) = -4.4(13); 0:0:C(20,-12) = -12.7(13); 
    0:0:C(20,-10) = -2.6(18); 0:0:C(20,-8) = -0.4(26); 0:0:C(20,-6) = -8.1(15); 
    0:0:C(20,-4) = -1.5(19); 0:0:C(20,-2) = -0.6(15); 0:0:C(20,0) = 1.4(20); 
    0:0:C(20,2) = 0.6(14); 0:0:C(20,4) = -2.3(23); 0:0:C(20,6) = -7.0(16); 
    0:0:C(20,8) = -1.4(20); 0:0:C(20,10) = -4.0(14); 0:0:C(20,12) = -1.6(16); 
    0:0:C(20,14) = 6.6(13); 0:0:C(20,16) = 2.4(15); 0:0:C(20,18) = 11.3(18); 
    0:0:C(20,20) = 8.9(18); 0:0:C(22,-22) = 6.5(25); 0:0:C(22,-20) = 8.2(25); 
    0:0:C(22,-18) = -2.4(19); 0:0:C(22,-16) = -16.8(24); 0:0:C(22,-14) = -17.0(23); 
    0:0:C(22,-12) = -4.3(22); 0:0:C(22,-10) = -15.3(15); 0:0:C(22,-8) = 14.8(23); 
    0:0:C(22,-6) = -5.6(17); 0:0:C(22,-4) = -1.2(25); 0:0:C(22,-2) = 1.4(28); 
    0:0:C(22,0) = 7.6(26); 0:0:C(22,2) = 16.4(26); 0:0:C(22,4) = -2.6(30); 
    0:0:C(22,6) = -1.3(21); 0:0:C(22,8) = -7.1(25); 0:0:C(22,10) = -11.1(17); 
    0:0:C(22,12) = -14.4(23); 0:0:C(22,14) = -0.4(20); 0:0:C(22,16) = 10.4(25); 
    0:0:C(22,18) = -5.4(22); 0:0:C(22,20) = 9.2(29); 0:0:C(22,22) = 7.1(22); 
    0:0:C(24,-24) = -2.8(23); 0:0:C(24,-22) = 2.2(25); 0:0:C(24,-20) = 5.0(19); 
    0:0:C(24,-18) = -2.3(21); 0:0:C(24,-16) = -8.0(16); 0:0:C(24,-14) = 3.0(22); 
    0:0:C(24,-12) = 1.6(23); 0:0:C(24,-10) = 11.3(26); 0:0:C(24,-8) = 2.2(22); 
    0:0:C(24,-6) = 8.4(24); 0:0:C(24,-4) = 2.1(20); 0:0:C(24,-2) = 11.7(27); 
    0:0:C(24,0) = 5.6(22); 0:0:C(24,2) = 7.0(23); 0:0:C(24,4) = 0.6(20); 
    0:0:C(24,6) = 4.3(25); 0:0:C(24,8) = -2.9(26); 0:0:C(24,10) = -10.7(26); 
    0:0:C(24,12) = 7.7(21); 0:0:C(24,14) = -7.9(21); 0:0:C(24,16) = 3.2(20); 
    0:0:C(24,18) = 7.9(21); 0:0:C(24,20) = -4.6(20); 0:0:C(24,22) = -3.0(25); 
    0:0:C(24,24) = 10.1(25); 
;
_pd_proc_ls_profile_function
;
Finger-Cox-Jephcoat function parameters U, V, W, X, Y, SH/L:
  peak variance(Gauss) = Utan(Th)^2^+Vtan(Th)+W:
  peak HW(Lorentz) = X/cos(Th)+Ytan(Th); SH/L = S/L+H/L
  U, V, W in (centideg)^2^, X & Y in centideg
    64.8(13), -2.000, 0.08(7), 0.65(3), 0.000, 0.03678(14), 
  Crystallite size in microns with "isotropic" model:
  parameters: Size, G/L mix
    1.000, 1.000, 
  Microstrain, "isotropic" model (10^6^ * delta Q/Q)
    parameters: Mustrain, G/L mix
    1000.000, 1.000, 

;
_pd_proc_ls_prof_R_factor 0.01321
_pd_proc_ls_prof_wR_expected 0.01144
_pd_proc_ls_prof_wR_factor 0.01860
_pd_spec_mounting ' ?'
_refine_ls_goodness_of_fit_all 1.647
_refine_ls_matrix_type full
_refine_ls_number_parameters 226
_refine_ls_R_Fsqd_factor 0.84579
_refine_ls_wR_factor_obs 0.01860
_reflns_d_resolution_high 0.891
_reflns_d_resolution_low 6.075
_reflns_limit_h_max 10
_reflns_limit_h_min 10
_reflns_limit_k_max 2
_reflns_limit_k_min 2
_reflns_limit_l_max -4
_reflns_limit_l_min -4
_reflns_number_total 850
_cod_data_source_file d3dt00384a2.cif
_cod_data_source_block Na2MgFe(CN)6
_cod_original_cell_volume 567.776(28)
_cod_original_sg_symbol_H-M 'P 21/n'
_cod_database_code 7712401
_refine_ls_r_f_factor 0.43511
_gsas_proc_ls_prof_r_b_factor 0.02980
_gsas_proc_ls_prof_wr_b_factor 0.04893

loop_
_space_group_symop_id
_space_group_symop_operation_xyz
1 x,y,z
2 1/2-x,1/2+y,1/2-z
3 -x,-y,-z
4 1/2+x,1/2-y,1/2+z

loop_
_atom_site_label
_atom_site_type_symbol
_atom_site_fract_x
_atom_site_fract_y
_atom_site_fract_z
_atom_site_occupancy
_atom_site_adp_type
_atom_site_U_iso_or_equiv
_atom_site_symmetry_multiplicity
Mg Mg 0.50000 0.50000 0.50000 1.000 Uiso 0.0542(31) 2
Fe Fe 0.50000 0.00000 1.00000 1.000 Uiso 0.0542 2
C1 C 0.5270(20) 0.1696(28) 0.8195(30) 1.000 Uiso 0.0073(28) 4
C2 C 0.2075(19) 0.4541(32) 0.528(4) 1.000 Uiso 0.0073 4
C3 C 0.4820(19) 0.2146(29) 0.1680(28) 1.000 Uiso 0.0073 4
N1 N 0.4996(13) 0.2796(23) 0.7453(29) 1.000 Uiso 0.0073 4
N2 N 0.2800(14) 0.4920(31) 0.459(3) 1.000 Uiso 0.0073 4
N3 N 0.5108(14) 0.2909(24) 0.2916(28) 1.000 Uiso 0.0073 4
Na Na 0.2476(10) 0.4539(23) 0.0119(19) 1.000 Uiso 0.0542 4

loop_
_atom_type_symbol
_atom_type_number_in_cell
C 12
Fe 2
Mg 2
N 12
Na 4

loop_
_diffrn_radiation_wavelength
_diffrn_radiation_wavelength_wt
_diffrn_radiation_wavelength_id
1.54051 1.0 1
1.54433 0.5000 2

loop_
_geom_angle_atom_site_label_1
_geom_angle_atom_site_label_2
_geom_angle_atom_site_label_3
_geom_angle
_geom_angle_site_symmetry_1
_geom_angle_site_symmetry_2
_geom_angle_site_symmetry_3
_geom_angle_publ_flag
C1 Fe C1 180 1_555 1_555 3_657 yes
Fe C1 N1 151.7(25) 1_555 1_555 1_555 yes

loop_
_geom_bond_atom_site_label_1
_geom_bond_atom_site_label_2
_geom_bond_distance
_geom_bond_site_symmetry_1
_geom_bond_site_symmetry_2
_geom_bond_publ_flag
Mg N1 2.431(21) 1_555 1_555 yes
Mg N1 2.431(21) 1_555 3_666 yes
Mg N2 2.306(14) 1_555 1_555 yes
Mg N2 2.306(14) 1_555 3_666 yes
Mg N3 2.184(18) 1_555 1_555 yes
Mg N3 2.184(18) 1_555 3_666 yes
Fe C1 1.854(23) 1_555 1_555 yes
Fe C1 1.854(23) 1_555 3_657 yes
Fe C2 2.195(20) 1_555 2_546 yes
Fe C3 2.030(18) 1_555 1_556 yes
Fe C3 2.030(18) 1_555 3_656 yes
C1 Fe 1.854(23) 1_555 1_555 yes
C1 N1 1.020(26) 1_555 1_555 yes
C2 Fe 2.195(20) 1_555 2_556 yes
C2 N2 0.964(26) 1_555 1_555 yes
C3 Fe 2.030(18) 1_555 1_554 yes
C3 N3 1.0992(16) 1_555 1_555 yes
N1 Mg 2.431(21) 1_555 1_555 yes
N1 C1 1.020(26) 1_555 1_555 yes
N2 Mg 2.306(14) 1_555 1_555 yes
N2 C2 0.964(26) 1_555 1_555 yes
N3 Mg 2.184(18) 1_555 1_555 yes
N3 C3 1.0992(16) 1_555 1_555 yes

loop_
_gsas_i100_meas
1.59
0.34
4.62
3.25
78.36
0.05
0.02
0.49
7.50
7.96
6.44
4.87
-0.46
0.06
0.07
2.22
0.63
-0.40
1.41
-0.18
1.45
-1.58
1.63
0.73
1.01
-0.02
-0.01
2.32
-0.42
-0.01
-11.14
2.97
100.00
-0.23
0.34
-0.05
-0.26
0.40
0.23
0.13
0.76
0.33
2.50
3.20
0.70
0.07
0.37
0.23
3.11
2.66
0.10
-0.56
-1.04
0.11
-4.31
-0.26
0.36
-1.55
2.16
0.04
0.13
0.00
0.57
0.15
0.21
-0.53
0.12
-0.20
0.05
0.27
-0.57
0.50
0.04
0.46
-1.12
1.50
-0.95
6.51
-4.90
0.01
0.14
0.18
-0.00
-0.32
-0.15
-0.00
0.11
0.00
0.12
0.00
3.28
5.15
0.12
2.78
2.13
1.86
0.01
0.11
-0.69
0.47
-0.01
0.19
0.07
0.12
0.14
-0.01
0.69
0.05
-0.16
-0.08
-0.02
0.44
0.19
3.30
5.88
-0.13
-0.18
-0.56
-0.03
0.00
-0.29
0.02
0.30
0.07
0.26
-0.02
1.14
2.48
-0.02
1.16
0.10
0.10
-0.14
2.73
-0.71
-0.60
3.04
0.12
-0.06
-0.51
0.66
-1.47
0.72
-0.06
0.07
0.49
-0.77
0.06
0.10
0.16
0.05
-0.02
0.47
-0.00
-0.01
0.13
0.07
-0.20
0.02
-0.36
-0.00
0.11
-0.09
0.16
0.00
-0.98
-0.75
1.53
1.31
1.82
-2.28
-1.21
-0.24
-0.02
-0.63
-0.11
0.16
-0.03
0.65
-0.45
-0.17
0.44
-0.05
0.62
0.67
0.56
0.62
1.07
-0.48
0.38
0.73
0.34
-0.39
2.39
-2.51
-0.00
0.01
-0.13
0.01
0.17
0.00
0.01
0.90
-0.03
0.02
0.90
0.02
-0.00
0.07
0.05
-0.01
-2.24
3.18
-0.13
-1.34
1.54
-0.08
1.02
-0.41
-0.38
-0.08
1.45
0.39
-1.10
0.23
-0.00
0.22
0.03
0.00
0.04
0.61
-0.39
-0.13
-0.28
0.54
0.16
0.29
0.03
-1.30
0.07
0.10
0.01
1.18
-0.01
-0.78
0.29
1.21
-0.84
-1.15
0.03
1.00
-0.05
-0.03
-0.39
0.06
0.22
-0.00
-0.49
0.12
0.01
0.14
-0.01
-0.00
0.02
-0.17
0.05
2.34
0.00
-0.05
-0.01
0.06
0.48
-2.03
1.59
0.05
0.09
0.02
0.76
-1.64
1.28
0.01
0.00
-0.14
0.55
0.30
-0.09
0.12
0.01
0.11
0.06
-0.02
-0.01
-0.04
0.26
0.00
-0.02
0.01
-0.00
0.10
0.08
0.22
0.02
-0.08
-0.05
-0.00
0.25
0.10
0.59
0.00
0.40
0.05
-0.78
-0.10
3.10
-0.84
-3.73
2.24
-0.78
0.02
0.45
0.09
-0.23
0.00
-0.00
-0.19
0.02
-0.00
0.40
0.18
0.16
-0.02
0.01
0.25
0.01
0.00
0.31
0.21
0.27
0.01
0.02
0.01
0.01
-1.13
0.40
-1.04
0.93
0.37
-0.05
-0.09
-0.07
-0.12
0.28
0.08
0.11
0.00
0.23
0.01
0.02
-0.01
0.05
0.12
0.30
-0.00
0.25
0.30
0.00
0.17
0.01
-0.00
0.04
0.15
-0.07
-0.12
-0.13
0.07
0.07
0.04
-0.02
0.07
0.15
0.30
0.00
0.03
-0.08
0.41
-0.01
0.43
-0.03
-0.01
-0.06
0.24
-0.11
0.04
-0.15
-0.43
-0.05
0.07
0.70
0.03
0.17
-0.15
0.15
-0.10
-0.04
0.13
-0.03
0.08
0.22
0.19
-0.09
0.16
-0.54
0.00
-0.18
0.01
0.01
0.08
0.03
0.34
-0.08
0.36
0.56
1.11
0.16
-1.93
-0.12
1.18
0.01
0.00
0.00
0.25
0.00
0.94
-0.07
-1.37
1.34
-0.88
0.50
-0.18
0.01
0.00
0.10
-0.94
-0.72
-2.57
0.24
2.20
0.34
0.04
-0.06
-0.04
0.16
0.24
0.08
-0.05
0.29
0.51
-0.23
0.25
-0.08
-0.24
1.01
0.88
0.19
-2.49
-1.15
2.55
0.00
-0.49
-1.30
0.44
-0.01
0.14
-0.01
0.19
0.11
0.13
-0.01
-1.60
-0.06
1.65
0.04
0.03
-0.00
-0.36
0.00
-0.03
-0.00
-0.00
0.00
0.05
0.18
0.24
-0.15
0.00
0.08
0.07
-0.03
0.03
0.15
0.04
0.02
0.10
-0.02
-0.00
0.01
-0.00
0.04
0.01
-0.01
0.00
-0.05
0.16
-0.11
0.01
-0.02
0.09
0.10
0.03
0.84
-0.10
0.03
0.43
-0.01
-0.06
-0.04
0.11
-1.39
0.44
0.10
0.01
0.21
0.23
0.01
-0.03
0.02
0.09
-0.01
0.09
0.16
0.10
0.00
0.03
0.05
0.37
-0.18
0.67
0.15
-0.17
0.00
0.15
0.00
0.06
-0.00
0.06
0.08
0.02
0.11
-0.01
-0.02
0.09
0.03
-0.00
-0.10
-0.33
0.22
0.01
0.41
0.01
-0.00
0.01
0.53
-0.05
-0.04
0.13
-0.00
0.01
0.01
-0.19
0.28
0.08
0.00
0.01
0.42
0.01
0.07
-0.00
-0.01
0.00
0.09
0.05
0.07
0.00
-0.00
-0.03
0.09
0.04
-0.39
0.15
-0.48
-0.34
-0.16
-0.00
0.42
0.34
-0.02
0.07
0.03
-0.00
0.08
-0.01
0.11
-0.01
0.06
0.01
-0.01
0.01
0.19
-0.00
0.05
-0.05
-0.04
0.02
0.08
0.08
0.00
-0.14
-0.78
-2.40
-0.00
2.86
-0.22
0.07
2.96
0.00
-2.51
-0.07
-0.46
0.07
-0.14
0.01
0.27
2.06
0.09
-1.47
0.00
-0.07
-0.03
-0.00
-0.06
0.11
-0.00
-0.12
0.22
-0.11
-0.01
-0.01
-0.38
0.00
0.01
-0.21
-0.03
0.53
-0.01
-0.01
0.22
-0.00
-0.24
0.39
0.09
-0.11
0.01
0.00
1.79
0.01
0.00
0.02
0.09
0.06
0.67
-2.63
-0.04
0.01
0.02
0.00
0.20
-0.04
0.03
0.01
-0.01
0.27
-0.98
0.04
-0.12
0.21
1.26
-0.00
-0.01
0.00
0.03
-0.00
-0.00
-0.01
0.01
0.02
0.03
-0.00
-0.01
0.14
0.01
0.20
-0.00
0.05
0.05
0.33
0.42
0.02
-0.22
-0.06
0.05
-0.01
0.08
0.14
0.00
-0.02
0.03
-0.03
0.01
0.03
0.27
-0.51
0.04
-0.04
0.00
-0.01
-0.01
-0.31
0.00
-0.04
0.11
-0.12
-0.02
0.03
-0.00
-0.01
0.04
-0.23
-0.04
-1.08
0.03
1.54
0.01
0.20
-0.02
-0.17
0.06
0.02
0.00
-2.16
2.53
0.01
-0.01
-1.12
0.06
0.02
0.32
0.17
-0.44
0.10
0.23
0.56
0.01
-0.34
-0.19
0.53
0.02
-0.02
0.05
-0.01
0.21
0.15
-0.10
-2.67
-1.19
4.05
-0.03
0.01
-0.04
-0.01
-0.05
0.17
0.01
0.15
0.01
0.00
0.28
-0.03
0.14
-0.09
0.17
-0.05
0.05
-0.78
-0.76
0.06
0.30
1.18
2.72
-0.86
0.02
0.03
-0.38
0.45
0.58
-0.03
-1.65
4.07
0.73
0.21
-0.83
0.83
4.05
-18.73
1.18
0.14
1.04
3.32
0.02
-0.03
0.68
0.39
0.11
2.06
0.03
-0.06
0.04
0.18
0.05
0.03
0.20
-0.56
-0.41
0.52
-0.00
0.06
0.18
0.00
0.12
-0.01
0.01
